data_2223268
loop_
_publ_author_name
'Barolli, Jo\~ao P.'
'Oliveira, Marcelo R. L.'
'Corr\^ea, Rodrigo S.'
'Ellena, Javier'

_publ_section_title
;Bis(tetraphenylphosphonium)
 tris[<i>N</i>-(methylsulfonyl)dithiocarbimato(2{-})-\k^2^<i>S</i>,<i>S</i>']stannate(IV)
;
_journal_coeditor_code BG2277
_journal_issue 10
_journal_name_full 'Acta Crystallographica Section E'
_journal_page_first m1154
_journal_page_last m1155
_journal_paper_doi 10.1107/S1600536809034114
_journal_volume 65
_journal_year 2009
_chemical_formula_iupac '(C24 H20 P)2 [Sn (C2 H3 N O2 S3)3]'
_chemical_formula_moiety '2(C24 H20 P +), C6 H9 N3 O6 S9 Sn 2-'
_chemical_formula_sum 'C54 H49 N3 O6 P2 S9 Sn'
_chemical_formula_weight 1305.13
_chemical_name_systematic
;Bis(tetraphenylphosphonium)
 tris[<i>N</i>-(methylsulfonyl)dithiocarbimato(2-)-
\k^2^<i>S</i>,<i>S</i>']stannate(IV)
;
_space_group_IT_number 15
_symmetry_cell_setting monoclinic
_symmetry_space_group_name_Hall '-C 2yc'
_symmetry_space_group_name_H-M 'C 1 2/c 1'
_audit_creation_method 'WinGX routine CIF_UPDATE'
_cell_angle_alpha 90
_cell_angle_beta 91.3550(10)
_cell_angle_gamma 90
_cell_formula_units_Z 4
_cell_length_a 18.5563(3)
_cell_length_b 13.6096(2)
_cell_length_c 23.3203(3)
_cell_measurement_reflns_used 37024
_cell_measurement_temperature 298(2)
_cell_measurement_theta_max 26.373
_cell_measurement_theta_min 2.91
_cell_volume 5887.75(15)
_computing_cell_refinement 'Please supply'
_computing_data_collection 'COLLECT (Nonius, 2000)'
_computing_data_reduction 'DENZO and SCALEPACK (Otwinowski & Minor, 1997)'
_computing_molecular_graphics 'ORTEP-3 for Windows (Farrugia, 1997) and Mercury (Macrae <i>et al.</i>, 2006)'
_computing_publication_material 'WinGX (Farrugia, 1999)'
_computing_structure_refinement 'SHELXL97 (Sheldrick, 2008)'
_computing_structure_solution 'SHELXS97 (Sheldrick, 2008)'
_diffrn_ambient_temperature 298
_diffrn_measured_fraction_theta_full 0.998
_diffrn_measured_fraction_theta_max 0.998
_diffrn_measurement_device '95mm CCD camera on \k-goniostat'
_diffrn_measurement_device_type 'Nonius KappaCCD'
_diffrn_measurement_method 'CCD rotation images, thick slices'
_diffrn_radiation_type MoK\a
_diffrn_radiation_wavelength 0.71073
_diffrn_reflns_av_R_equivalents 0.049
_diffrn_reflns_limit_h_max 22
_diffrn_reflns_limit_h_min -22
_diffrn_reflns_limit_k_max 15
_diffrn_reflns_limit_k_min -16
_diffrn_reflns_limit_l_max 27
_diffrn_reflns_limit_l_min -27
_diffrn_reflns_number 17695
_diffrn_reflns_theta_full 25.0
_diffrn_reflns_theta_max 25.0
_diffrn_reflns_theta_min 3.19
_exptl_absorpt_coefficient_mu 0.858
_exptl_absorpt_correction_T_max 0.943
_exptl_absorpt_correction_T_min 0.726
_exptl_absorpt_correction_type gaussian
_exptl_absorpt_process_details '(Coppens <i>et al.</i>,  1965)'
_exptl_crystal_colour colourless
_exptl_crystal_density_diffrn 1.472
_exptl_crystal_density_method 'not measured'
_exptl_crystal_description prism
_exptl_crystal_F_000 2664
_exptl_crystal_size_max 0.40
_exptl_crystal_size_mid 0.11
_exptl_crystal_size_min 0.07
_refine_diff_density_max 0.622
_refine_diff_density_min -0.801
_refine_ls_extinction_method none
_refine_ls_goodness_of_fit_ref 1.247
_refine_ls_hydrogen_treatment constr
_refine_ls_matrix_type full
_refine_ls_number_parameters 372
_refine_ls_number_reflns 5178
_refine_ls_number_restraints 1
_refine_ls_restrained_S_all 1.417
_refine_ls_R_factor_gt 0.0676
_refine_ls_shift/su_max 0
_refine_ls_structure_factor_coef Fsqd
_refine_ls_weighting_details 'calc w=1/[\s^2^(Fo^2^)+(0.0524P)^2^+7.2513P] where P=(Fo^2^+2Fc^2^)/3'
_refine_ls_weighting_scheme calc
_refine_ls_wR_factor_ref 0.138
_reflns_number_gt 4871
_reflns_number_total 5178
_reflns_threshold_expression I>2\s(I)
_cod_data_source_file bg2277.cif
_cod_data_source_block I
_cod_depositor_comments
;
The following automatic conversions were performed:
'_exptl_absorpt_correction_type' value 'Gaussian' changed to 'gaussian'
according to '/home/saulius/struct/CIF-dictionaries/cif_core.dic'
dictionary named 'cif_core.dic' version 2.4.1 from 2010-06-29.

Automatic conversion script
Id: cif_fix_enum 1527 2010-12-29 10:47:43Z saulius 

The following automatic conversions were performed:

'_exptl_absorpt_correction_type' value 'Gaussian' changed to
'gaussian' according to
/home/saulius/struct/CIF-dictionaries/cif_core.dic dictionary named
'cif_core.dic' version 2.4.1 from 2010-06-29.

Automatic conversion script
Id: cif_fix_values 1715 2011-07-08 13:25:40Z adriana 
;
_cod_original_sg_symbol_H-M 'C 2/c'
_cod_original_formula_sum 'C54 H49 N3 O6 P2 S9 Sn1'
_cod_database_code 2223268
_cod_database_fobs_code 2223268

loop_
_symmetry_equiv_pos_as_xyz
'x, y, z'
'-x, y, -z+1/2'
'x+1/2, y+1/2, z'
'-x+1/2, y+1/2, -z+1/2'
'-x, -y, -z'
'x, -y, z-1/2'
'-x+1/2, -y+1/2, -z'
'x+1/2, -y+1/2, z-1/2'

loop_
_atom_site_type_symbol
_atom_site_label
_atom_site_fract_x
_atom_site_fract_y
_atom_site_fract_z
_atom_site_U_iso_or_equiv
_atom_site_adp_type
_atom_site_calc_flag
_atom_site_refinement_flags
_atom_site_occupancy
_atom_site_disorder_assembly
_atom_site_disorder_group
C C1 0.1377(2) 0.3823(4) 0.23827(19) 0.0512(11) Uani d . 1 . .
C C2 0.3047(4) 0.2250(6) 0.2112(3) 0.097(2) Uani d . 1 . .
H H2A 0.2987 0.1898 0.2464 0.146 Uiso calc R 1 . .
H H2B 0.3355 0.2807 0.218 0.146 Uiso calc R 1 . .
H H2C 0.3261 0.1825 0.1835 0.146 Uiso calc R 1 . .
C C3 0.0123(6) 0.7091(10) 0.2265(5) 0.054(3) Uani d P 0.5 . .
C C4 0.0208(8) 0.9908(8) 0.2192(6) 0.084(4) Uani d P 0.5 . .
H H4A 0 1.0435 0.25 0.126 Uiso d SR 1 . .
H H4B 0.0692 0.9963 0.2088 0.126 Uiso d PR 0.5 . .
H H4C -0.01 0.9968 0.1853 0.126 Uiso d PR 0.5 . .
C C5 0.1135(3) 0.1693(4) 0.42704(19) 0.0513(11) Uani d . 1 . .
C C6 0.1645(3) 0.0950(4) 0.4278(2) 0.0630(13) Uani d . 1 . .
H H6 0.1825 0.071 0.4626 0.076 Uiso calc R 1 . .
C C7 0.1888(4) 0.0563(4) 0.3767(3) 0.0807(17) Uani d . 1 . .
H H7 0.2227 0.006 0.3773 0.097 Uiso calc R 1 . .
C C8 0.1626(4) 0.0925(5) 0.3254(3) 0.0826(19) Uani d . 1 . .
H H8 0.1788 0.0661 0.2912 0.099 Uiso calc R 1 . .
C C9 0.1128(3) 0.1669(5) 0.3238(2) 0.0737(16) Uani d . 1 . .
H H9 0.0957 0.1912 0.2888 0.088 Uiso calc R 1 . .
C C10 0.0883(3) 0.2056(4) 0.3743(2) 0.0602(13) Uani d . 1 . .
H H10 0.0546 0.2563 0.3733 0.072 Uiso calc R 1 . .
C C11 -0.0120(2) 0.1986(3) 0.50305(17) 0.0482(11) Uani d . 1 . .
C C12 -0.0622(3) 0.1985(4) 0.45823(19) 0.0546(12) Uani d . 1 . .
H H12 -0.0472 0.207 0.4208 0.065 Uiso calc R 1 . .
C C13 -0.1347(3) 0.1858(4) 0.4689(2) 0.0617(13) Uani d . 1 . .
H H13 -0.1682 0.1852 0.4386 0.074 Uiso calc R 1 . .
C C14 -0.1570(3) 0.1742(4) 0.5237(2) 0.0656(14) Uani d . 1 . .
H H14 -0.2057 0.1654 0.5307 0.079 Uiso calc R 1 . .
C C15 -0.1080(3) 0.1753(4) 0.5685(2) 0.0715(15) Uani d . 1 . .
H H15 -0.1237 0.1677 0.6058 0.086 Uiso calc R 1 . .
C C16 -0.0362(3) 0.1877(4) 0.5588(2) 0.0654(14) Uani d . 1 . .
H H16 -0.0034 0.1887 0.5896 0.079 Uiso calc R 1 . .
C C17 0.1296(2) 0.1673(4) 0.55250(18) 0.0492(11) Uani d . 1 . .
C C18 0.1161(3) 0.0707(4) 0.5669(2) 0.0622(13) Uani d . 1 . .
H H18 0.0847 0.0335 0.5441 0.075 Uiso calc R 1 . .
C C19 0.1486(3) 0.0285(4) 0.6148(2) 0.0689(14) Uani d . 1 . .
H H19 0.1392 -0.0366 0.6243 0.083 Uiso calc R 1 . .
C C20 0.1953(3) 0.0845(5) 0.6485(2) 0.0722(16) Uani d . 1 . .
H H20 0.2174 0.0568 0.6809 0.087 Uiso calc R 1 . .
C C21 0.2091(3) 0.1798(5) 0.6346(2) 0.0731(17) Uani d . 1 . .
H H21 0.2405 0.2167 0.6577 0.088 Uiso calc R 1 . .
C C22 0.1768(3) 0.2223(4) 0.5866(2) 0.0622(13) Uani d . 1 . .
H H22 0.1868 0.2873 0.5772 0.075 Uiso calc R 1 . .
C C23 0.0993(3) 0.3510(4) 0.4934(2) 0.0541(12) Uani d . 1 . .
C C24 0.1468(3) 0.3929(4) 0.4560(3) 0.0711(15) Uani d . 1 . .
H H24 0.1673 0.355 0.4275 0.085 Uiso calc R 1 . .
C C25 0.1640(4) 0.4919(4) 0.4611(3) 0.092(2) Uani d . 1 . .
H H25 0.1957 0.5206 0.4356 0.11 Uiso calc R 1 . .
C C26 0.1348(4) 0.5465(5) 0.5030(4) 0.102(2) Uani d . 1 . .
H H26 0.1471 0.6125 0.5067 0.122 Uiso calc R 1 . .
C C27 0.0883(5) 0.5062(5) 0.5395(4) 0.114(3) Uani d . 1 . .
H H27 0.0688 0.5445 0.5683 0.137 Uiso calc R 1 . .
C C28 0.0690(4) 0.4077(5) 0.5346(3) 0.093(2) Uani d . 1 . .
H H28 0.0356 0.3808 0.5592 0.111 Uiso calc R 1 . .
N N1 0.1997(2) 0.3395(3) 0.23680(16) 0.0549(10) Uani d . 1 . .
N N3 0.0164(4) 0.8014(7) 0.2123(3) 0.059(2) Uani d P 0.5 . .
O O1 0.1729(2) 0.1825(3) 0.18192(17) 0.0874(13) Uani d . 1 . .
O O2 0.2311(2) 0.3177(3) 0.13255(15) 0.0814(12) Uani d . 1 . .
O O3 -0.0270(8) 0.8837(7) 0.1904(4) 0.134(5) Uani d P 0.5 . .
O O4 -0.0792(5) 0.8933(8) 0.2542(6) 0.132(4) Uani d PD 0.5 . .
P P1 0.08248(6) 0.22110(9) 0.49273(5) 0.0472(3) Uani d . 1 . .
S S1 0.12124(7) 0.45967(11) 0.29633(6) 0.0639(4) Uani d . 1 . .
S S2 0.06587(7) 0.37025(12) 0.18873(5) 0.0676(4) Uani d . 1 . .
S S3 0.22079(7) 0.26505(11) 0.18510(5) 0.0629(4) Uani d . 1 . .
S S5 0.01886(19) 0.6562(3) 0.21037(15) 0.0599(8) Uani d P 0.5 . .
S S4 0.04165(16) 0.6248(2) 0.17458(13) 0.0629(7) Uani d P 0.5 . .
S S6 0 0.88818(17) 0.25 0.0880(7) Uani d SD 1 . .
Sn Sn1 0 0.49240(4) 0.25 0.0642(2) Uani d S 1 . .

loop_
_atom_site_aniso_label
_atom_site_aniso_U_11
_atom_site_aniso_U_22
_atom_site_aniso_U_33
_atom_site_aniso_U_12
_atom_site_aniso_U_13
_atom_site_aniso_U_23
C1 0.053(3) 0.053(3) 0.047(2) -0.009(2) -0.010(2) 0.005(2)
C2 0.091(4) 0.108(5) 0.092(5) 0.040(4) -0.011(4) -0.022(4)
C3 0.041(6) 0.061(9) 0.060(7) -0.007(6) 0.001(5) 0.002(6)
C4 0.109(10) 0.043(7) 0.099(9) 0.013(6) 0.004(7) 0.007(6)
C5 0.059(3) 0.047(3) 0.047(3) -0.009(2) 0.002(2) -0.002(2)
C6 0.075(3) 0.056(3) 0.059(3) 0.008(3) 0.009(2) -0.001(2)
C7 0.103(5) 0.056(4) 0.085(4) 0.004(3) 0.028(4) -0.012(3)
C8 0.115(5) 0.071(4) 0.062(4) -0.029(4) 0.026(3) -0.023(3)
C9 0.095(4) 0.076(4) 0.050(3) -0.026(4) 0.002(3) -0.003(3)
C10 0.071(3) 0.061(3) 0.048(3) -0.009(3) 0.002(2) -0.001(2)
C11 0.056(3) 0.047(3) 0.041(2) -0.003(2) -0.003(2) -0.0003(19)
C12 0.064(3) 0.057(3) 0.042(2) 0.001(2) -0.008(2) 0.000(2)
C13 0.057(3) 0.063(3) 0.064(3) 0.001(2) -0.017(2) -0.001(3)
C14 0.051(3) 0.066(4) 0.080(4) -0.004(3) 0.001(3) 0.007(3)
C15 0.064(3) 0.090(4) 0.061(3) -0.003(3) 0.006(3) 0.012(3)
C16 0.057(3) 0.089(4) 0.049(3) -0.005(3) -0.008(2) 0.006(3)
C17 0.047(2) 0.059(3) 0.041(2) 0.000(2) -0.0049(19) -0.004(2)
C18 0.070(3) 0.060(4) 0.055(3) 0.002(3) -0.015(2) -0.003(2)
C19 0.075(4) 0.070(4) 0.061(3) 0.013(3) -0.009(3) 0.009(3)
C20 0.058(3) 0.106(5) 0.051(3) 0.019(3) -0.010(2) 0.005(3)
C21 0.055(3) 0.115(6) 0.049(3) -0.008(3) -0.011(2) -0.007(3)
C22 0.058(3) 0.077(4) 0.051(3) -0.008(3) -0.003(2) -0.002(3)
C23 0.060(3) 0.045(3) 0.057(3) -0.002(2) 0.002(2) -0.009(2)
C24 0.075(4) 0.051(3) 0.087(4) -0.004(3) 0.014(3) -0.009(3)
C25 0.096(5) 0.056(4) 0.125(6) -0.016(3) 0.028(4) -0.008(4)
C26 0.108(5) 0.054(4) 0.143(7) -0.012(4) 0.016(5) -0.017(4)
C27 0.154(7) 0.066(5) 0.126(6) -0.003(5) 0.041(6) -0.044(4)
C28 0.119(5) 0.067(4) 0.094(4) -0.008(4) 0.042(4) -0.026(4)
N1 0.052(2) 0.060(3) 0.052(2) 0.001(2) -0.0102(17) -0.0085(19)
N3 0.066(5) 0.058(6) 0.054(5) 0.002(4) 0.007(4) -0.012(4)
O1 0.110(3) 0.079(3) 0.074(3) -0.031(2) 0.014(2) -0.023(2)
O2 0.080(3) 0.110(3) 0.055(2) -0.010(2) 0.0100(18) 0.006(2)
O3 0.270(15) 0.073(6) 0.058(5) -0.038(8) -0.046(7) 0.013(4)
O4 0.095(7) 0.110(8) 0.193(12) -0.006(6) 0.054(7) -0.038(8)
P1 0.0522(7) 0.0475(7) 0.0416(6) -0.0017(5) -0.0034(5) -0.0020(5)
S1 0.0551(7) 0.0641(9) 0.0713(8) 0.0058(6) -0.0250(6) -0.0177(7)
S2 0.0568(7) 0.0928(11) 0.0523(7) -0.0070(7) -0.0166(6) -0.0055(7)
S3 0.0668(8) 0.0698(9) 0.0521(7) -0.0048(7) -0.0010(6) -0.0083(6)
S5 0.0665(19) 0.060(2) 0.053(2) -0.0027(18) 0.0020(15) 0.0058(16)
S4 0.0832(19) 0.0563(17) 0.0500(15) -0.0006(14) 0.0157(14) -0.0023(13)
S6 0.112(2) 0.0629(14) 0.0878(16) 0 -0.0187(13) 0
Sn1 0.0555(3) 0.0525(4) 0.0834(4) 0 -0.0268(3) 0

loop_
_atom_type_symbol
_atom_type_description
_atom_type_scat_dispersion_real
_atom_type_scat_dispersion_imag
_atom_type_scat_source
C C 0.0033 0.0016 'International Tables Vol C Tables 4.2.6.8 and 6.1.1.4'
H H 0 0 'International Tables Vol C Tables 4.2.6.8 and 6.1.1.4'
N N 0.0061 0.0033 'International Tables Vol C Tables 4.2.6.8 and 6.1.1.4'
O O 0.0106 0.006 'International Tables Vol C Tables 4.2.6.8 and 6.1.1.4'
P P 0.1023 0.0942 'International Tables Vol C Tables 4.2.6.8 and 6.1.1.4'
S S 0.1246 0.1234 'International Tables Vol C Tables 4.2.6.8 and 6.1.1.4'
Sn Sn -0.6537 1.4246 'International Tables Vol C Tables 4.2.6.8 and 6.1.1.4'

loop_
_geom_angle_atom_site_label_1
_geom_angle_atom_site_label_2
_geom_angle_atom_site_label_3
_geom_angle_site_symmetry_1
_geom_angle_site_symmetry_3
_geom_angle
_geom_angle_publ_flag
N1 C1 S1 . . 117.7(3) ?
N1 C1 S2 . . 127.2(4) ?
S1 C1 S2 . . 115.1(3) ?
S3 C2 H2A . . 109.5 ?
S3 C2 H2B . . 109.5 ?
H2A C2 H2B . . 109.5 ?
S3 C2 H2C . . 109.5 ?
H2A C2 H2C . . 109.5 ?
H2B C2 H2C . . 109.5 ?
S5 C3 N3 . . 136.0(15) ?
S5 C3 S5 . 2 94.5(11) ?
N3 C3 S5 . 2 129.3(10) ?
N3 C3 S4 . . 115.7(9) ?
S5 C3 S4 2 . 115.0(7) ?
S6 C4 H4A . . 100.5 ?
O4 C4 H4A 2 . 118.3 ?
O3 C4 H4A . . 126.2 ?
S6 C4 H4B . . 115 ?
C4 C4 H4B 2 . 134.1 ?
O3 C4 H4B . . 115.4 ?
H4A C4 H4B . . 118.2 ?
S6 C4 H4C . . 107 ?
C4 C4 H4C 2 . 115.6 ?
O4 C4 H4C 2 . 132.7 ?
H4A C4 H4C . . 105.7 ?
H4B C4 H4C . . 109.4 ?
C6 C5 C10 . . 119.0(4) ?
C6 C5 P1 . . 120.7(4) ?
C10 C5 P1 . . 120.3(4) ?
C5 C6 C7 . . 120.2(5) ?
C5 C6 H6 . . 119.9 ?
C7 C6 H6 . . 119.9 ?
C8 C7 C6 . . 119.8(6) ?
C8 C7 H7 . . 120.1 ?
C6 C7 H7 . . 120.1 ?
C9 C8 C7 . . 120.8(5) ?
C9 C8 H8 . . 119.6 ?
C7 C8 H8 . . 119.6 ?
C8 C9 C10 . . 119.8(5) ?
C8 C9 H9 . . 120.1 ?
C10 C9 H9 . . 120.1 ?
C9 C10 C5 . . 120.4(5) ?
C9 C10 H10 . . 119.8 ?
C5 C10 H10 . . 119.8 ?
C12 C11 C16 . . 118.7(4) ?
C12 C11 P1 . . 122.6(3) ?
C16 C11 P1 . . 118.6(3) ?
C11 C12 C13 . . 120.2(4) ?
C11 C12 H12 . . 119.9 ?
C13 C12 H12 . . 119.9 ?
C14 C13 C12 . . 120.1(5) ?
C14 C13 H13 . . 119.9 ?
C12 C13 H13 . . 119.9 ?
C13 C14 C15 . . 120.3(5) ?
C13 C14 H14 . . 119.9 ?
C15 C14 H14 . . 119.9 ?
C16 C15 C14 . . 120.5(5) ?
C16 C15 H15 . . 119.7 ?
C14 C15 H15 . . 119.7 ?
C15 C16 C11 . . 120.2(5) ?
C15 C16 H16 . . 119.9 ?
C11 C16 H16 . . 119.9 ?
C18 C17 C22 . . 119.3(4) ?
C18 C17 P1 . . 119.5(3) ?
C22 C17 P1 . . 121.1(4) ?
C19 C18 C17 . . 120.9(5) ?
C19 C18 H18 . . 119.5 ?
C17 C18 H18 . . 119.5 ?
C18 C19 C20 . . 119.0(6) ?
C18 C19 H19 . . 120.5 ?
C20 C19 H19 . . 120.5 ?
C21 C20 C19 . . 120.5(5) ?
C21 C20 H20 . . 119.7 ?
C19 C20 H20 . . 119.7 ?
C20 C21 C22 . . 120.7(5) ?
C20 C21 H21 . . 119.7 ?
C22 C21 H21 . . 119.7 ?
C21 C22 C17 . . 119.5(5) ?
C21 C22 H22 . . 120.2 ?
C17 C22 H22 . . 120.2 ?
C28 C23 C24 . . 119.5(5) ?
C28 C23 P1 . . 119.3(4) ?
C24 C23 P1 . . 121.0(4) ?
C23 C24 C25 . . 119.8(5) ?
C23 C24 H24 . . 120.1 ?
C25 C24 H24 . . 120.1 ?
C26 C25 C24 . . 120.0(6) ?
C26 C25 H25 . . 120 ?
C24 C25 H25 . . 120 ?
C27 C26 C25 . . 120.5(6) ?
C27 C26 H26 . . 119.7 ?
C25 C26 H26 . . 119.7 ?
C26 C27 C28 . . 120.7(6) ?
C26 C27 H27 . . 119.7 ?
C28 C27 H27 . . 119.7 ?
C23 C28 C27 . . 119.5(6) ?
C23 C28 H28 . . 120.2 ?
C27 C28 H28 . . 120.2 ?
C1 N1 S3 . . 122.0(3) ?
C3 N3 O3 . . 142.3(10) ?
C3 N3 S6 . . 126.4(9) ?
O3 N3 S5 . . 140.2(7) ?
S6 N3 S5 . . 143.2(6) ?
N3 O3 O4 . . 94.0(7) ?
N3 O3 C4 . . 102.9(8) ?
C17 P1 C5 . . 110.1(2) ?
C17 P1 C23 . . 108.4(2) ?
C5 P1 C23 . . 109.6(2) ?
C17 P1 C11 . . 106.7(2) ?
C5 P1 C11 . . 112.4(2) ?
C23 P1 C11 . . 109.6(2) ?
C1 S1 Sn1 . . 86.82(15) ?
C1 S2 Sn1 . . 86.33(17) ?
O1 S3 O2 . . 116.2(2) ?
O1 S3 N1 . . 111.5(2) ?
O2 S3 N1 . . 111.1(2) ?
O1 S3 C2 . . 108.7(3) ?
O2 S3 C2 . . 108.5(3) ?
N1 S3 C2 . . 99.5(3) ?
C3 S5 S4 . . 142.7(11) ?
S4 S5 C3 . 2 175.2(4) ?
S4 S5 N3 . . 116.1(3) ?
C3 S5 N3 2 . 64.0(4) ?
C3 S5 Sn1 . . 127.1(10) ?
S4 S5 Sn1 . . 89.6(3) ?
C3 S5 Sn1 2 . 90.2(5) ?
N3 S5 Sn1 . . 154.2(3) ?
S5 S4 Sn1 . . 67.3(3) ?
C3 S4 Sn1 . . 83.5(4) ?
O3 S6 O3 2 . 175.2(8) ?
O3 S6 O4 2 . 104.9(7) ?
O3 S6 O4 . . 75.4(7) ?
O4 S6 O4 2 . 174.6(9) ?
O3 S6 N3 . 2 116.8(5) ?
O4 S6 N3 2 2 106.9(5) ?
O4 S6 N3 . 2 77.4(6) ?
O3 S6 N3 2 . 116.8(5) ?
O3 S6 N3 . . 59.0(5) ?
O4 S6 N3 2 . 77.4(6) ?
O4 S6 N3 . . 106.9(5) ?
N3 S6 N3 2 . 76.9(7) ?
O3 S6 C4 2 2 72.3(6) ?
O3 S6 C4 . 2 112.1(7) ?
O4 S6 C4 2 2 103.7(7) ?
O4 S6 C4 . 2 71.5(6) ?
N3 S6 C4 2 2 111.3(6) ?
N3 S6 C4 . 2 170.6(6) ?
O3 S6 C4 2 . 112.1(7) ?
O3 S6 C4 . . 72.3(6) ?
O4 S6 C4 2 . 71.5(6) ?
O4 S6 C4 . . 103.7(7) ?
N3 S6 C4 . . 111.3(6) ?
S5 Sn1 S5 2 . 48.15(19) ?
S5 Sn1 S1 2 . 97.70(9) ?
S5 Sn1 S1 . . 100.94(9) ?
S5 Sn1 S1 . 2 97.70(9) ?
S5 Sn1 S2 2 2 108.13(10) ?
S5 Sn1 S2 . 2 152.94(10) ?
S1 Sn1 S2 . 2 94.61(5) ?
S1 Sn1 S2 2 2 71.71(4) ?
S5 Sn1 S2 2 . 152.94(10) ?
S5 Sn1 S2 . . 108.13(10) ?
S1 Sn1 S2 . . 71.71(4) ?
S1 Sn1 S2 2 . 94.61(5) ?
S5 Sn1 S4 . 2 71.14(14) ?
S1 Sn1 S4 . 2 96.17(7) ?
S2 Sn1 S4 2 2 85.36(8) ?
S2 Sn1 S4 . 2 167.66(7) ?
S1 Sn1 S4 . . 97.69(8) ?
S1 Sn1 S4 2 . 96.17(7) ?
S2 Sn1 S4 2 . 167.66(7) ?
S2 Sn1 S4 . . 85.36(8) ?

loop_
_geom_bond_atom_site_label_1
_geom_bond_atom_site_label_2
_geom_bond_site_symmetry_2
_geom_bond_distance
_geom_bond_publ_flag
C1 N1 . 1.290(6) ?
C1 S1 . 1.748(5) ?
C1 S2 . 1.751(4) ?
C2 S3 . 1.746(6) ?
C2 H2A . 0.96 ?
C2 H2B . 0.96 ?
C2 H2C . 0.96 ?
C3 S5 . 0.822(12) ?
C3 N3 . 1.302(15) ?
C3 S5 2 1.750(12) ?
C3 S4 . 1.763(14) ?
C4 S6 . 1.621(11) ?
C4 O4 2 1.813(16) ?
C4 O3 . 1.826(16) ?
C4 H4A . 1.0919 ?
C4 H4B . 0.9393 ?
C4 H4C . 0.9675 ?
C5 C6 . 1.383(7) ?
C5 C10 . 1.396(7) ?
C5 P1 . 1.794(5) ?
C6 C7 . 1.387(7) ?
C6 H6 . 0.93 ?
C7 C8 . 1.373(9) ?
C7 H7 . 0.93 ?
C8 C9 . 1.370(9) ?
C8 H8 . 0.93 ?
C9 C10 . 1.378(7) ?
C9 H9 . 0.93 ?
C10 H10 . 0.93 ?
C11 C12 . 1.383(6) ?
C11 C16 . 1.394(6) ?
C11 P1 . 1.802(5) ?
C12 C13 . 1.384(7) ?
C12 H12 . 0.93 ?
C13 C14 . 1.361(7) ?
C13 H13 . 0.93 ?
C14 C15 . 1.369(7) ?
C14 H14 . 0.93 ?
C15 C16 . 1.367(7) ?
C15 H15 . 0.93 ?
C16 H16 . 0.93 ?
C17 C18 . 1.382(7) ?
C17 C22 . 1.388(7) ?
C17 P1 . 1.785(4) ?
C18 C19 . 1.381(7) ?
C18 H18 . 0.93 ?
C19 C20 . 1.385(8) ?
C19 H19 . 0.93 ?
C20 C21 . 1.363(8) ?
C20 H20 . 0.93 ?
C21 C22 . 1.385(7) ?
C21 H21 . 0.93 ?
C22 H22 . 0.93 ?
C23 C28 . 1.364(7) ?
C23 C24 . 1.378(7) ?
C23 P1 . 1.795(5) ?
C24 C25 . 1.389(8) ?
C24 H24 . 0.93 ?
C25 C26 . 1.352(9) ?
C25 H25 . 0.93 ?
C26 C27 . 1.343(10) ?
C26 H26 . 0.93 ?
C27 C28 . 1.391(9) ?
C27 H27 . 0.93 ?
C28 H28 . 0.93 ?
N1 S3 . 1.630(4) ?
N3 S6 . 1.508(8) ?
N3 S5 . 1.977(9) ?
O1 S3 . 1.433(4) ?
O2 S3 . 1.436(4) ?
O3 S6 . 1.469(8) ?
O4 S6 . 1.477(9) ?
S1 Sn1 . 2.5125(12) ?
S2 Sn1 . 2.5262(15) ?
S5 C3 2 1.750(12) ?
S5 Sn1 . 2.441(4) ?
S4 Sn1 . 2.646(3) ?
S6 O3 2 1.469(8) ?
S6 O4 2 1.477(9) ?
S6 N3 2 1.508(8) ?
S6 C4 2 1.621(11) ?
Sn1 S5 2 2.441(4) ?
Sn1 S1 2 2.5125(12) ?
Sn1 S2 2 2.5262(15) ?
Sn1 S4 2 2.646(3) ?

loop_
_geom_hbond_atom_site_label_D
_geom_hbond_atom_site_label_H
_geom_hbond_atom_site_label_A
_geom_hbond_site_symmetry_A
_geom_hbond_distance_DH
_geom_hbond_distance_HA
_geom_hbond_distance_DA
_geom_hbond_angle_DHA
_geom_hbond_publ_flag
C2 H2B O4 3_545 0.96 2.35 3.284(13) 166 y
C16 H16 O3 6_566 0.93 2.60 3.2203(10) 125 y
C19 H19 O1 6_556 0.93 2.47 3.296(7) 148 y
C28 H28 S4 6_566 0.93 2.69 3.345(5) 128 y

loop_
_geom_torsion_atom_site_label_1
_geom_torsion_atom_site_label_2
_geom_torsion_atom_site_label_3
_geom_torsion_atom_site_label_4
_geom_torsion_site_symmetry_1
_geom_torsion_site_symmetry_2
_geom_torsion_site_symmetry_3
_geom_torsion_site_symmetry_4
_geom_torsion
_geom_torsion_publ_flag
C10 C5 C6 C7 . . . . -1.3(8) ?
P1 C5 C6 C7 . . . . -179.2(4) ?
C5 C6 C7 C8 . . . . 0.6(9) ?
C6 C7 C8 C9 . . . . 0.3(9) ?
C7 C8 C9 C10 . . . . -0.5(9) ?
C8 C9 C10 C5 . . . . -0.2(8) ?
C6 C5 C10 C9 . . . . 1.1(7) ?
P1 C5 C10 C9 . . . . 179.1(4) ?
C16 C11 C12 C13 . . . . -1.2(7) ?
P1 C11 C12 C13 . . . . -176.7(4) ?
C11 C12 C13 C14 . . . . 0.5(8) ?
C12 C13 C14 C15 . . . . 0.2(8) ?
C13 C14 C15 C16 . . . . -0.3(9) ?
C14 C15 C16 C11 . . . . -0.4(9) ?
C12 C11 C16 C15 . . . . 1.1(8) ?
P1 C11 C16 C15 . . . . 176.8(4) ?
C22 C17 C18 C19 . . . . 0.3(7) ?
P1 C17 C18 C19 . . . . -176.3(4) ?
C17 C18 C19 C20 . . . . 0.0(8) ?
C18 C19 C20 C21 . . . . -0.1(8) ?
C19 C20 C21 C22 . . . . -0.2(8) ?
C20 C21 C22 C17 . . . . 0.5(8) ?
C18 C17 C22 C21 . . . . -0.5(7) ?
P1 C17 C22 C21 . . . . 176.1(4) ?
C28 C23 C24 C25 . . . . 0.9(9) ?
P1 C23 C24 C25 . . . . -173.9(5) ?
C23 C24 C25 C26 . . . . 0.7(11) ?
C24 C25 C26 C27 . . . . -1.0(13) ?
C25 C26 C27 C28 . . . . -0.3(14) ?
C24 C23 C28 C27 . . . . -2.2(10) ?
P1 C23 C28 C27 . . . . 172.7(6) ?
C26 C27 C28 C23 . . . . 2.0(13) ?
S1 C1 N1 S3 . . . . 179.5(2) ?
S2 C1 N1 S3 . . . . 0.7(6) ?
S5 C3 N3 O3 . . . . 94(2) ?
C3 C3 N3 O3 2 . . . -80(2) ?
S4 C3 N3 O3 . . . . 99.6(15) ?
S5 C3 N3 S6 . . . . 178.6(15) ?
C3 C3 N3 S6 2 . . . 5.2(18) ?
S5 C3 N3 S6 2 . . . 5.2(15) ?
S4 C3 N3 S6 . . . . -175.4(6) ?
S4 C3 N3 N3 . . . 2 -177.0(8) ?
C3 C3 N3 S5 2 . . . -173(3) ?
S5 C3 N3 S5 2 . . . -173(3) ?
S4 C3 N3 S5 . . . . 6.0(12) ?
C18 C17 P1 C5 . . . . -70.6(4) ?
C22 C17 P1 C5 . . . . 112.8(4) ?
C18 C17 P1 C23 . . . . 169.5(4) ?
C22 C17 P1 C23 . . . . -7.1(4) ?
C18 C17 P1 C11 . . . . 51.6(4) ?
C22 C17 P1 C11 . . . . -125.0(4) ?
C6 C5 P1 C17 . . . . 2.9(5) ?
C10 C5 P1 C17 . . . . -175.1(4) ?
C6 C5 P1 C23 . . . . 122.0(4) ?
C10 C5 P1 C23 . . . . -55.9(4) ?
C6 C5 P1 C11 . . . . -115.9(4) ?
C10 C5 P1 C11 . . . . 66.2(4) ?
C28 C23 P1 C17 . . . . -71.1(5) ?
C24 C23 P1 C17 . . . . 103.7(5) ?
C28 C23 P1 C5 . . . . 168.7(5) ?
C24 C23 P1 C5 . . . . -16.5(5) ?
C28 C23 P1 C11 . . . . 45.0(5) ?
C24 C23 P1 C11 . . . . -140.3(4) ?
C12 C11 P1 C17 . . . . -157.2(4) ?
C16 C11 P1 C17 . . . . 27.3(5) ?
C12 C11 P1 C5 . . . . -36.4(5) ?
C16 C11 P1 C5 . . . . 148.1(4) ?
C12 C11 P1 C23 . . . . 85.7(5) ?
C16 C11 P1 C23 . . . . -89.8(4) ?
N1 C1 S1 Sn1 . . . . 178.7(4) ?
S2 C1 S1 Sn1 . . . . -2.4(2) ?
N1 C1 S2 Sn1 . . . . -178.8(4) ?
S1 C1 S2 Sn1 . . . . 2.4(2) ?
C1 N1 S3 O1 . . . . -60.3(5) ?
C1 N1 S3 O2 . . . . 71.0(5) ?
C1 N1 S3 C2 . . . . -174.8(5) ?
